data_7245988
loop_
_publ_author_name
'Pauk, Karel'
'Lu\<n\'ak, Stanislav'
'R\%u\<zi\<cka, Ale\<s'
'Markov\'a, Aneta'
'Teichmanov\'a, Kate\<rina'
'Mausov\'a, Anna'
'Kratochv\'il, Matou\<s'
'Smolka, Rastislav'
'Mikysek, Tom\'a\<s'
'Weiter, Martin'
'Imramovsk\'y, Ale\<s'
'Vala, Martin'

_publ_section_title
;
 Colour-tuneable solid-state fluorescence of crystalline powders formed
 from push--pull substituted 2,5-diphenyl-stilbenes
;
_journal_issue 54
_journal_name_full 'RSC Advances'
_journal_page_first 34797
_journal_page_last 34807
_journal_paper_doi 10.1039/D2RA05593G
_journal_volume 12
_journal_year 2022
_chemical_formula_sum 'C43 H32 N2 O2'
_chemical_formula_weight 608.70
_space_group_crystal_system monoclinic
_space_group_IT_number 14
_space_group_name_Hall '-P 2ybc'
_space_group_name_H-M_alt 'P 1 21/c 1'
_atom_sites_solution_hydrogens geom
_audit_creation_method SHELXL-2017/1
_audit_update_record
;
2021-10-29 deposited with the CCDC.	2022-11-21 downloaded from the CCDC.
;
_cell_angle_alpha 90
_cell_angle_beta 97.637(8)
_cell_angle_gamma 90
_cell_formula_units_Z 4
_cell_length_a 15.070(3)
_cell_length_b 9.7398(13)
_cell_length_c 22.418(3)
_cell_measurement_reflns_used 39500
_cell_measurement_temperature 150(2)
_cell_measurement_theta_max 27.5
_cell_measurement_theta_min 1
_cell_volume 3261.3(9)
_computing_cell_refinement 'APEX3 v2016.5-0 (Bruker AXS)'
_computing_data_collection 'Bruker Instrument Service vV6.2.3'
_computing_data_reduction 'SAINT V8.37A (Bruker AXS Inc., 2015)'
_computing_molecular_graphics 'Platon (Spek, 2009)'
_computing_publication_material 'Platon (Spek, 2009)'
_computing_structure_refinement 'SHELXL-2014/7 (Sheldrick, 2014)'
_computing_structure_solution 'XT, VERSION 2014/5'
_diffrn_ambient_temperature 150(2)
_diffrn_detector_area_resol_mean 10.4167
_diffrn_measured_fraction_theta_full 0.977
_diffrn_measured_fraction_theta_max 0.966
_diffrn_measurement_device_type 'Bruker D8 - Venture'
_diffrn_measurement_method '\f and \w scans to fill the Ewald sphere'
_diffrn_radiation_type MoK\a
_diffrn_radiation_wavelength 0.71073
_diffrn_reflns_av_R_equivalents 0.1470
_diffrn_reflns_av_unetI/netI 0.0984
_diffrn_reflns_Laue_measured_fraction_full 0.977
_diffrn_reflns_Laue_measured_fraction_max 0.966
_diffrn_reflns_limit_h_max 18
_diffrn_reflns_limit_h_min -18
_diffrn_reflns_limit_k_max 12
_diffrn_reflns_limit_k_min -12
_diffrn_reflns_limit_l_max 27
_diffrn_reflns_limit_l_min -27
_diffrn_reflns_number 39500
_diffrn_reflns_point_group_measured_fraction_full 0.977
_diffrn_reflns_point_group_measured_fraction_max 0.966
_diffrn_reflns_theta_full 25.242
_diffrn_reflns_theta_max 25.999
_diffrn_reflns_theta_min 2.283
_diffrn_source 'sealed X-ray tube'
_exptl_absorpt_coefficient_mu 0.076
_exptl_absorpt_correction_T_max 0.7456
_exptl_absorpt_correction_T_min 0.5400
_exptl_absorpt_correction_type multi-scan
_exptl_absorpt_process_details
;
SADABS-2016/2 - Bruker AXS area detector
scaling and absorption correction
;
_exptl_crystal_colour orange
_exptl_crystal_density_diffrn 1.240
_exptl_crystal_description block
_exptl_crystal_F_000 1280
_exptl_crystal_size_max 0.411
_exptl_crystal_size_mid 0.288
_exptl_crystal_size_min 0.216
_refine_diff_density_max 0.254
_refine_diff_density_min -0.297
_refine_diff_density_rms 0.056
_refine_ls_extinction_method none
_refine_ls_goodness_of_fit_ref 1.192
_refine_ls_hydrogen_treatment constr
_refine_ls_matrix_type full
_refine_ls_number_parameters 425
_refine_ls_number_reflns 6190
_refine_ls_number_restraints 0
_refine_ls_restrained_S_all 1.192
_refine_ls_R_factor_all 0.1561
_refine_ls_R_factor_gt 0.1037
_refine_ls_shift/su_max 0.000
_refine_ls_shift/su_mean 0.000
_refine_ls_structure_factor_coef Fsqd
_refine_ls_weighting_details 'w=1/[\s^2^(Fo^2^)+(0.0362P)^2^+2.8569P] where P=(Fo^2^+2Fc^2^)/3'
_refine_ls_weighting_scheme calc
_refine_ls_wR_factor_gt 0.1350
_refine_ls_wR_factor_ref 0.1471
_reflns_Friedel_coverage 0.000
_reflns_number_gt 4272
_reflns_number_total 6190
_reflns_threshold_expression 'I > 2\s(I)'
_cod_data_source_file d2ra05593g2.cif
_cod_data_source_block ai201214O2
_cod_original_sg_symbol_H-M 'P 21/c'
_cod_database_code 7245988
_shelx_shelxl_version_number 2017/1
_shelx_space_group_comment
;
The symmetry employed for this shelxl refinement is uniquely defined
by the following loop, which should always be used as a source of
symmetry information in preference to the above space-group names.
They are only intended as comments.
;
_exptl_absorpt_special_details
;
The ratio of minimum to maximum
apparent transmission was 0.724
;

loop_
_space_group_symop_operation_xyz
'x, y, z'
'-x, y+1/2, -z+1/2'
'-x, -y, -z'
'x, -y-1/2, z-1/2'

loop_
_atom_site_label
_atom_site_type_symbol
_atom_site_fract_x
_atom_site_fract_y
_atom_site_fract_z
_atom_site_U_iso_or_equiv
_atom_site_adp_type
_atom_site_occupancy
_atom_site_site_symmetry_order
_atom_site_calc_flag
_atom_site_refinement_flags_posn
_atom_site_refinement_flags_adp
_atom_site_refinement_flags_occupancy
_atom_site_disorder_assembly
_atom_site_disorder_group
O1 O 0.30705(16) -0.1242(2) 0.64018(10) 0.0361(6) Uani 1 1 d . . . . .
N1 N 0.18013(18) 0.1927(3) 0.49696(12) 0.0298(7) Uani 1 1 d . . . . .
C1 C 0.2612(2) -0.0450(3) 0.60886(13) 0.0203(7) Uani 1 1 d . . . . .
N2 N 0.94449(16) 0.7074(3) 0.33514(10) 0.0196(6) Uani 1 1 d . . . . .
O2 O 0.17250(15) -0.0355(2) 0.60626(10) 0.0322(6) Uani 1 1 d . . . . .
C2 C 0.29706(19) 0.0572(3) 0.56882(12) 0.0163(7) Uani 1 1 d . . . . .
C3 C 0.3859(2) 0.0765(3) 0.57408(12) 0.0175(7) Uani 1 1 d . . . . .
H3 H 0.419941 0.022208 0.604051 0.021 Uiso 1 1 calc R U . . .
C4 C 0.43823(19) 0.1677(3) 0.54104(12) 0.0154(6) Uani 1 1 d . . . . .
C5 C 0.52414(19) 0.2117(3) 0.56710(12) 0.0145(6) Uani 1 1 d . . . . .
C6 C 0.57090(19) 0.3007(3) 0.53494(13) 0.0161(6) Uani 1 1 d . . . . .
H6 H 0.626787 0.334674 0.553754 0.019 Uiso 1 1 calc R U . . .
C7 C 0.54085(19) 0.3435(3) 0.47634(12) 0.0149(6) Uani 1 1 d . . . . .
C9 C 0.4062(2) 0.2143(3) 0.48312(13) 0.0168(7) Uani 1 1 d . . . . .
H9 H 0.348101 0.186571 0.465636 0.020 Uiso 1 1 calc R U . . .
C8 C 0.45548(19) 0.2996(3) 0.44978(12) 0.0141(6) Uani 1 1 d . . . . .
C10 C 0.59810(19) 0.4321(3) 0.44470(12) 0.0164(7) Uani 1 1 d . . . . .
H10 H 0.570246 0.494826 0.415569 0.020 Uiso 1 1 calc R U . . .
C11 C 0.6872(2) 0.4290(3) 0.45485(13) 0.0184(7) Uani 1 1 d . . . . .
H11 H 0.712525 0.369278 0.486059 0.022 Uiso 1 1 calc R U . . .
C12 C 0.75079(19) 0.5059(3) 0.42394(12) 0.0156(6) Uani 1 1 d . . . . .
C13 C 0.8422(2) 0.4875(3) 0.44173(13) 0.0189(7) Uani 1 1 d . . . . .
H13 H 0.861178 0.427936 0.474524 0.023 Uiso 1 1 calc R U . . .
C14 C 0.9060(2) 0.5527(3) 0.41336(13) 0.0187(7) Uani 1 1 d . . . . .
H14 H 0.967735 0.537825 0.426649 0.022 Uiso 1 1 calc R U . . .
C15 C 0.87989(19) 0.6409(3) 0.36497(13) 0.0167(6) Uani 1 1 d . . . . .
C16 C 0.78865(19) 0.6618(3) 0.34726(13) 0.0174(7) Uani 1 1 d . . . . .
H16 H 0.769715 0.722584 0.314914 0.021 Uiso 1 1 calc R U . . .
C17 C 0.72574(19) 0.5957(3) 0.37600(13) 0.0163(7) Uani 1 1 d . . . . .
H17 H 0.663977 0.611415 0.363015 0.020 Uiso 1 1 calc R U . . .
C18 C 1.02645(19) 0.7521(3) 0.36881(12) 0.0165(7) Uani 1 1 d . . . . .
C19 C 1.0248(2) 0.8184(3) 0.42358(14) 0.0229(7) Uani 1 1 d . . . . .
H19 H 0.969572 0.833936 0.438489 0.027 Uiso 1 1 calc R U . . .
C20 C 1.1046(2) 0.8615(3) 0.45631(14) 0.0271(8) Uani 1 1 d . . . . .
H20 H 1.103714 0.905802 0.493985 0.032 Uiso 1 1 calc R U . . .
C21 C 1.1851(2) 0.8411(3) 0.43488(15) 0.0268(8) Uani 1 1 d . . . . .
H21 H 1.239355 0.871499 0.457454 0.032 Uiso 1 1 calc R U . . .
C22 C 1.1862(2) 0.7762(3) 0.38050(15) 0.0267(8) Uani 1 1 d . . . . .
H22 H 1.241470 0.762310 0.365353 0.032 Uiso 1 1 calc R U . . .
C23 C 1.10717(19) 0.7309(3) 0.34765(14) 0.0204(7) Uani 1 1 d . . . . .
H23 H 1.108649 0.685037 0.310396 0.024 Uiso 1 1 calc R U . . .
C24 C 0.93052(19) 0.7283(3) 0.27188(13) 0.0159(6) Uani 1 1 d . . . . .
C25 C 0.9635(2) 0.8464(3) 0.24753(13) 0.0201(7) Uani 1 1 d . . . . .
H25 H 0.992142 0.915042 0.273386 0.024 Uiso 1 1 calc R U . . .
C26 C 0.9546(2) 0.8641(3) 0.18578(14) 0.0227(7) Uani 1 1 d . . . . .
H26 H 0.978590 0.943879 0.169532 0.027 Uiso 1 1 calc R U . . .
C27 C 0.9116(2) 0.7676(3) 0.14770(14) 0.0245(7) Uani 1 1 d . . . . .
H27 H 0.905826 0.780361 0.105345 0.029 Uiso 1 1 calc R U . . .
C28 C 0.8766(2) 0.6516(3) 0.17158(14) 0.0229(7) Uani 1 1 d . . . . .
H28 H 0.845602 0.585518 0.145438 0.027 Uiso 1 1 calc R U . . .
C29 C 0.88628(19) 0.6309(3) 0.23300(13) 0.0182(7) Uani 1 1 d . . . . .
H29 H 0.862784 0.550280 0.248866 0.022 Uiso 1 1 calc R U . . .
C30 C 0.1314(3) -0.1308(4) 0.64434(18) 0.0489(11) Uani 1 1 d . . . . .
H30A H 0.066325 -0.118231 0.638122 0.073 Uiso 1 1 calc R U . . .
H30B H 0.154349 -0.113137 0.686626 0.073 Uiso 1 1 calc R U . . .
H30C H 0.145906 -0.225137 0.633944 0.073 Uiso 1 1 calc R U . . .
C31 C 0.2325(2) 0.1349(3) 0.52877(13) 0.0183(7) Uani 1 1 d . . . . .
C32 C 0.56614(19) 0.1723(3) 0.62885(12) 0.0155(6) Uani 1 1 d . . . . .
C33 C 0.5941(2) 0.0391(3) 0.64276(14) 0.0214(7) Uani 1 1 d . . . . .
H33 H 0.581211 -0.031517 0.613690 0.026 Uiso 1 1 calc R U . . .
C34 C 0.6410(2) 0.0079(3) 0.69889(15) 0.0299(8) Uani 1 1 d . . . . .
H34 H 0.660097 -0.083635 0.707865 0.036 Uiso 1 1 calc R U . . .
C35 C 0.6598(2) 0.1100(3) 0.74159(14) 0.0304(8) Uani 1 1 d . . . . .
H35 H 0.692366 0.089233 0.779769 0.036 Uiso 1 1 calc R U . . .
C36 C 0.6309(2) 0.2421(3) 0.72825(14) 0.0285(8) Uani 1 1 d . . . . .
H36 H 0.643022 0.312279 0.757639 0.034 Uiso 1 1 calc R U . . .
C37 C 0.5843(2) 0.2737(3) 0.67230(13) 0.0205(7) Uani 1 1 d . . . . .
H37 H 0.564638 0.365102 0.663703 0.025 Uiso 1 1 calc R U . . .
C38 C 0.41658(19) 0.3371(3) 0.38739(13) 0.0167(7) Uani 1 1 d . . . . .
C39 C 0.4657(2) 0.3261(3) 0.33923(13) 0.0206(7) Uani 1 1 d . . . . .
H39 H 0.526124 0.295877 0.346028 0.025 Uiso 1 1 calc R U . . .
C40 C 0.4268(2) 0.3590(3) 0.28118(13) 0.0246(8) Uani 1 1 d . . . . .
H40 H 0.460816 0.351718 0.248564 0.029 Uiso 1 1 calc R U . . .
C41 C 0.3393(2) 0.4018(3) 0.27100(14) 0.0281(8) Uani 1 1 d . . . . .
H41 H 0.313133 0.424709 0.231338 0.034 Uiso 1 1 calc R U . . .
C42 C 0.2895(2) 0.4119(3) 0.31775(15) 0.0281(8) Uani 1 1 d . . . . .
H42 H 0.228843 0.440882 0.310307 0.034 Uiso 1 1 calc R U . . .
C43 C 0.3275(2) 0.3797(3) 0.37604(13) 0.0216(7) Uani 1 1 d . . . . .
H43 H 0.292709 0.386776 0.408262 0.026 Uiso 1 1 calc R U . . .

loop_
_atom_site_aniso_label
_atom_site_aniso_U_11
_atom_site_aniso_U_22
_atom_site_aniso_U_33
_atom_site_aniso_U_23
_atom_site_aniso_U_13
_atom_site_aniso_U_12
O1 0.0362(15) 0.0420(15) 0.0292(14) 0.0200(12) 0.0011(11) -0.0097(12)
N1 0.0266(16) 0.0381(17) 0.0244(16) 0.0035(13) 0.0023(13) 0.0002(14)
C1 0.0238(19) 0.0273(17) 0.0104(16) -0.0037(13) 0.0042(14) -0.0115(14)
N2 0.0164(14) 0.0290(15) 0.0138(14) 0.0008(11) 0.0031(11) -0.0107(11)
O2 0.0263(14) 0.0404(14) 0.0321(14) 0.0069(11) 0.0117(11) -0.0149(11)
C2 0.0178(17) 0.0205(16) 0.0112(15) -0.0008(12) 0.0037(12) -0.0073(13)
C3 0.0252(19) 0.0174(15) 0.0102(15) -0.0015(12) 0.0031(13) -0.0038(13)
C4 0.0180(16) 0.0165(15) 0.0121(15) -0.0006(12) 0.0039(12) -0.0027(12)
C5 0.0182(16) 0.0141(14) 0.0114(15) -0.0021(12) 0.0026(12) -0.0008(12)
C6 0.0137(16) 0.0190(15) 0.0158(16) -0.0019(12) 0.0021(12) -0.0026(12)
C7 0.0183(16) 0.0134(14) 0.0140(16) -0.0025(12) 0.0060(12) -0.0004(12)
C9 0.0160(16) 0.0202(15) 0.0143(16) -0.0033(12) 0.0020(12) -0.0051(12)
C8 0.0154(16) 0.0159(15) 0.0119(15) -0.0004(11) 0.0052(12) -0.0023(12)
C10 0.0191(18) 0.0162(15) 0.0139(16) 0.0008(12) 0.0025(13) -0.0034(12)
C11 0.0236(19) 0.0187(16) 0.0142(16) 0.0032(12) 0.0073(13) -0.0028(13)
C12 0.0155(17) 0.0152(15) 0.0170(16) -0.0028(12) 0.0051(13) -0.0049(12)
C13 0.0214(18) 0.0199(16) 0.0156(16) 0.0047(13) 0.0026(13) -0.0025(13)
C14 0.0141(16) 0.0240(16) 0.0183(16) -0.0009(13) 0.0031(13) -0.0017(13)
C15 0.0182(17) 0.0191(15) 0.0140(16) -0.0038(12) 0.0065(13) -0.0042(13)
C16 0.0213(17) 0.0162(15) 0.0147(16) 0.0019(12) 0.0019(13) -0.0023(13)
C17 0.0135(16) 0.0182(15) 0.0173(16) -0.0021(12) 0.0023(13) -0.0012(12)
C18 0.0175(17) 0.0187(15) 0.0131(16) 0.0057(12) 0.0015(12) -0.0063(12)
C19 0.0229(18) 0.0249(17) 0.0220(18) 0.0010(14) 0.0071(14) -0.0050(14)
C20 0.036(2) 0.0265(18) 0.0178(17) -0.0021(14) -0.0013(15) -0.0078(15)
C21 0.0215(19) 0.0246(18) 0.032(2) 0.0045(15) -0.0067(15) -0.0063(14)
C22 0.0169(18) 0.0266(17) 0.036(2) 0.0050(15) 0.0034(15) 0.0006(14)
C23 0.0197(17) 0.0236(16) 0.0189(17) -0.0003(13) 0.0057(13) -0.0040(13)
C24 0.0125(15) 0.0184(15) 0.0172(16) 0.0000(12) 0.0037(12) 0.0012(12)
C25 0.0215(17) 0.0204(16) 0.0194(17) -0.0009(13) 0.0068(13) -0.0044(13)
C26 0.0227(18) 0.0243(17) 0.0238(18) 0.0069(14) 0.0126(14) -0.0004(14)
C27 0.0257(18) 0.0375(19) 0.0117(16) 0.0033(14) 0.0077(13) 0.0083(15)
C28 0.0190(17) 0.0276(18) 0.0211(18) -0.0108(14) -0.0008(13) 0.0050(14)
C29 0.0166(16) 0.0163(15) 0.0221(17) -0.0024(13) 0.0037(13) -0.0015(12)
C30 0.044(2) 0.056(3) 0.052(3) 0.009(2) 0.026(2) -0.027(2)
C31 0.0183(17) 0.0213(16) 0.0165(16) -0.0026(13) 0.0063(14) -0.0084(13)
C32 0.0136(15) 0.0194(15) 0.0142(15) 0.0027(12) 0.0039(12) -0.0056(12)
C33 0.0235(18) 0.0157(16) 0.0244(18) 0.0002(13) 0.0010(14) -0.0026(13)
C34 0.028(2) 0.0210(17) 0.039(2) 0.0121(16) -0.0033(16) 0.0010(15)
C35 0.033(2) 0.035(2) 0.0201(18) 0.0144(15) -0.0059(15) -0.0056(16)
C36 0.041(2) 0.0293(19) 0.0130(17) 0.0005(14) -0.0035(14) -0.0100(16)
C37 0.0273(18) 0.0161(15) 0.0187(17) 0.0028(13) 0.0046(14) -0.0029(13)
C38 0.0197(17) 0.0139(15) 0.0161(16) 0.0001(12) 0.0011(13) -0.0079(12)
C39 0.0242(18) 0.0194(16) 0.0182(17) -0.0005(13) 0.0027(14) -0.0061(13)
C40 0.039(2) 0.0238(17) 0.0115(16) 0.0012(13) 0.0069(14) -0.0098(15)
C41 0.040(2) 0.0234(17) 0.0173(18) 0.0088(14) -0.0100(16) -0.0126(15)
C42 0.0188(18) 0.0292(18) 0.034(2) 0.0097(15) -0.0058(15) -0.0070(14)
C43 0.0198(18) 0.0257(17) 0.0194(17) 0.0053(13) 0.0031(13) -0.0085(14)

loop_
_atom_type_symbol
_atom_type_description
_atom_type_scat_dispersion_real
_atom_type_scat_dispersion_imag
_atom_type_scat_source
C C 0.0033 0.0016 'International Tables Vol C Tables 4.2.6.8 and 6.1.1.4'
H H 0.0000 0.0000 'International Tables Vol C Tables 4.2.6.8 and 6.1.1.4'
N N 0.0061 0.0033 'International Tables Vol C Tables 4.2.6.8 and 6.1.1.4'
O O 0.0106 0.0060 'International Tables Vol C Tables 4.2.6.8 and 6.1.1.4'

loop_
_geom_angle_atom_site_label_1
_geom_angle_atom_site_label_2
_geom_angle_atom_site_label_3
_geom_angle
_geom_angle_site_symmetry_1
_geom_angle_site_symmetry_3
_geom_angle_publ_flag
O1 C1 O2 124.5(3) . . ?
O1 C1 C2 123.8(3) . . ?
O2 C1 C2 111.7(3) . . ?
C15 N2 C24 121.3(2) . . ?
C15 N2 C18 119.5(2) . . ?
C24 N2 C18 119.2(2) . . ?
C1 O2 C30 115.6(3) . . ?
C3 C2 C31 124.2(3) . . ?
C3 C2 C1 118.6(3) . . ?
C31 C2 C1 117.1(3) . . ?
C2 C3 C4 130.0(3) . . ?
C2 C3 H3 115.0 . . ?
C4 C3 H3 115.0 . . ?
C9 C4 C5 117.9(3) . . ?
C9 C4 C3 121.9(3) . . ?
C5 C4 C3 120.2(3) . . ?
C6 C5 C4 118.5(3) . . ?
C6 C5 C32 117.6(3) . . ?
C4 C5 C32 123.8(3) . . ?
C5 C6 C7 123.8(3) . . ?
C5 C6 H6 118.1 . . ?
C7 C6 H6 118.1 . . ?
C6 C7 C8 118.1(3) . . ?
C6 C7 C10 119.5(3) . . ?
C8 C7 C10 122.4(3) . . ?
C8 C9 C4 123.2(3) . . ?
C8 C9 H9 118.4 . . ?
C4 C9 H9 118.4 . . ?
C9 C8 C7 118.3(3) . . ?
C9 C8 C38 118.6(3) . . ?
C7 C8 C38 123.1(3) . . ?
C11 C10 C7 123.2(3) . . ?
C11 C10 H10 118.4 . . ?
C7 C10 H10 118.4 . . ?
C10 C11 C12 128.1(3) . . ?
C10 C11 H11 116.0 . . ?
C12 C11 H11 116.0 . . ?
C13 C12 C17 117.1(3) . . ?
C13 C12 C11 119.0(3) . . ?
C17 C12 C11 123.9(3) . . ?
C14 C13 C12 122.2(3) . . ?
C14 C13 H13 118.9 . . ?
C12 C13 H13 118.9 . . ?
C13 C14 C15 120.1(3) . . ?
C13 C14 H14 120.0 . . ?
C15 C14 H14 120.0 . . ?
C16 C15 C14 118.4(3) . . ?
C16 C15 N2 121.0(3) . . ?
C14 C15 N2 120.6(3) . . ?
C17 C16 C15 120.9(3) . . ?
C17 C16 H16 119.6 . . ?
C15 C16 H16 119.6 . . ?
C16 C17 C12 121.4(3) . . ?
C16 C17 H17 119.3 . . ?
C12 C17 H17 119.3 . . ?
C23 C18 C19 119.6(3) . . ?
C23 C18 N2 120.9(3) . . ?
C19 C18 N2 119.6(3) . . ?
C20 C19 C18 119.5(3) . . ?
C20 C19 H19 120.3 . . ?
C18 C19 H19 120.3 . . ?
C21 C20 C19 120.9(3) . . ?
C21 C20 H20 119.6 . . ?
C19 C20 H20 119.6 . . ?
C22 C21 C20 119.4(3) . . ?
C22 C21 H21 120.3 . . ?
C20 C21 H21 120.3 . . ?
C21 C22 C23 120.4(3) . . ?
C21 C22 H22 119.8 . . ?
C23 C22 H22 119.8 . . ?
C18 C23 C22 120.3(3) . . ?
C18 C23 H23 119.9 . . ?
C22 C23 H23 119.9 . . ?
C25 C24 C29 118.8(3) . . ?
C25 C24 N2 119.7(3) . . ?
C29 C24 N2 121.4(3) . . ?
C26 C25 C24 120.2(3) . . ?
C26 C25 H25 119.9 . . ?
C24 C25 H25 119.9 . . ?
C27 C26 C25 120.8(3) . . ?
C27 C26 H26 119.6 . . ?
C25 C26 H26 119.6 . . ?
C26 C27 C28 119.4(3) . . ?
C26 C27 H27 120.3 . . ?
C28 C27 H27 120.3 . . ?
C29 C28 C27 120.6(3) . . ?
C29 C28 H28 119.7 . . ?
C27 C28 H28 119.7 . . ?
C28 C29 C24 120.2(3) . . ?
C28 C29 H29 119.9 . . ?
C24 C29 H29 119.9 . . ?
O2 C30 H30A 109.5 . . ?
O2 C30 H30B 109.5 . . ?
H30A C30 H30B 109.5 . . ?
O2 C30 H30C 109.5 . . ?
H30A C30 H30C 109.5 . . ?
H30B C30 H30C 109.5 . . ?
N1 C31 C2 178.0(3) . . ?
C33 C32 C37 118.8(3) . . ?
C33 C32 C5 121.9(3) . . ?
C37 C32 C5 119.1(3) . . ?
C32 C33 C34 120.7(3) . . ?
C32 C33 H33 119.7 . . ?
C34 C33 H33 119.7 . . ?
C35 C34 C33 120.1(3) . . ?
C35 C34 H34 120.0 . . ?
C33 C34 H34 120.0 . . ?
C36 C35 C34 119.4(3) . . ?
C36 C35 H35 120.3 . . ?
C34 C35 H35 120.3 . . ?
C35 C36 C37 120.7(3) . . ?
C35 C36 H36 119.7 . . ?
C37 C36 H36 119.7 . . ?
C36 C37 C32 120.3(3) . . ?
C36 C37 H37 119.8 . . ?
C32 C37 H37 119.8 . . ?
C39 C38 C43 118.6(3) . . ?
C39 C38 C8 121.8(3) . . ?
C43 C38 C8 119.6(3) . . ?
C38 C39 C40 120.4(3) . . ?
C38 C39 H39 119.8 . . ?
C40 C39 H39 119.8 . . ?
C41 C40 C39 120.1(3) . . ?
C41 C40 H40 120.0 . . ?
C39 C40 H40 120.0 . . ?
C42 C41 C40 120.4(3) . . ?
C42 C41 H41 119.8 . . ?
C40 C41 H41 119.8 . . ?
C41 C42 C43 120.2(3) . . ?
C41 C42 H42 119.9 . . ?
C43 C42 H42 119.9 . . ?
C42 C43 C38 120.3(3) . . ?
C42 C43 H43 119.9 . . ?
C38 C43 H43 119.9 . . ?

loop_
_geom_bond_atom_site_label_1
_geom_bond_atom_site_label_2
_geom_bond_distance
_geom_bond_site_symmetry_2
_geom_bond_publ_flag
O1 C1 1.199(4) . ?
N1 C31 1.140(4) . ?
C1 O2 1.333(4) . ?
C1 C2 1.489(4) . ?
N2 C15 1.410(4) . ?
N2 C24 1.420(4) . ?
N2 C18 1.427(4) . ?
O2 C30 1.454(4) . ?
C2 C3 1.342(4) . ?
C2 C31 1.447(4) . ?
C3 C4 1.454(4) . ?
C3 H3 0.9500 . ?
C4 C9 1.400(4) . ?
C4 C5 1.415(4) . ?
C5 C6 1.379(4) . ?
C5 C32 1.494(4) . ?
C6 C7 1.395(4) . ?
C6 H6 0.9500 . ?
C7 C8 1.410(4) . ?
C7 C10 1.468(4) . ?
C9 C8 1.395(4) . ?
C9 H9 0.9500 . ?
C8 C38 1.488(4) . ?
C10 C11 1.332(4) . ?
C10 H10 0.9500 . ?
C11 C12 1.462(4) . ?
C11 H11 0.9500 . ?
C12 C13 1.394(4) . ?
C12 C17 1.398(4) . ?
C13 C14 1.376(4) . ?
C13 H13 0.9500 . ?
C14 C15 1.398(4) . ?
C14 H14 0.9500 . ?
C15 C16 1.394(4) . ?
C16 C17 1.375(4) . ?
C16 H16 0.9500 . ?
C17 H17 0.9500 . ?
C18 C23 1.379(4) . ?
C18 C19 1.390(4) . ?
C19 C20 1.388(4) . ?
C19 H19 0.9500 . ?
C20 C21 1.377(5) . ?
C20 H20 0.9500 . ?
C21 C22 1.375(5) . ?
C21 H21 0.9500 . ?
C22 C23 1.386(4) . ?
C22 H22 0.9500 . ?
C23 H23 0.9500 . ?
C24 C25 1.393(4) . ?
C24 C29 1.396(4) . ?
C25 C26 1.384(4) . ?
C25 H25 0.9500 . ?
C26 C27 1.373(4) . ?
C26 H26 0.9500 . ?
C27 C28 1.385(4) . ?
C27 H27 0.9500 . ?
C28 C29 1.380(4) . ?
C28 H28 0.9500 . ?
C29 H29 0.9500 . ?
C30 H30A 0.9800 . ?
C30 H30B 0.9800 . ?
C30 H30C 0.9800 . ?
C32 C33 1.386(4) . ?
C32 C37 1.389(4) . ?
C33 C34 1.392(4) . ?
C33 H33 0.9500 . ?
C34 C35 1.383(5) . ?
C34 H34 0.9500 . ?
C35 C36 1.379(5) . ?
C35 H35 0.9500 . ?
C36 C37 1.388(4) . ?
C36 H36 0.9500 . ?
C37 H37 0.9500 . ?
C38 C39 1.392(4) . ?
C38 C43 1.395(4) . ?
C39 C40 1.392(4) . ?
C39 H39 0.9500 . ?
C40 C41 1.373(5) . ?
C40 H40 0.9500 . ?
C41 C42 1.371(5) . ?
C41 H41 0.9500 . ?
C42 C43 1.391(4) . ?
C42 H42 0.9500 . ?
C43 H43 0.9500 . ?
